data_4067232
loop_
_publ_author_name
'Ghattas, Wadih'
'M\"uller-Bunz, Helge'
'Albrecht, Martin'

_publ_section_title
;
 [Ru(bpy)3]2+Analogues Containing an N-Heterocyclic Carbene Ligand
;
_journal_issue 24
_journal_name_full Organometallics
_journal_page_first 6782
_journal_paper_doi 10.1021/om100925j
_journal_volume 29
_journal_year 2010
_chemical_absolute_configuration unk
_chemical_formula_sum 'C25 H32 Cl F6 N4 P Ru'
_chemical_formula_weight 670.04
_chemical_name_systematic
;
 ?
;
_space_group_IT_number 33
_symmetry_cell_setting orthorhombic
_symmetry_Int_Tables_number 33
_symmetry_space_group_name_Hall 'P 2c -2n'
_symmetry_space_group_name_H-M 'P n a 21'
_atom_sites_solution_hydrogens geom
_atom_sites_solution_primary direct
_atom_sites_solution_secondary difmap
_audit_creation_date 2010-08-16T11:28:35-00:00
_audit_creation_method 'WinGX routine CIF_UPDATE'
_cell_angle_alpha 90
_cell_angle_beta 90
_cell_angle_gamma 90
_cell_formula_units_Z 8
_cell_length_a 22.358(4)
_cell_length_b 12.9581(17)
_cell_length_c 19.088(3)
_cell_measurement_reflns_used 67683
_cell_measurement_temperature 130(2)
_cell_measurement_theta_max 27.13
_cell_measurement_theta_min 1.57
_cell_volume 5530.1(15)
_computing_cell_refinement 'STOE X-AREA'
_computing_data_collection 'STOE X-AREA'
_computing_data_reduction 'STOE X-RED'
_computing_molecular_graphics 'Mercury (Bruno et al., 2002)'
_computing_publication_material 'SHELXL97 and WinGX (Farrugia, 1999)'
_computing_structure_refinement 'SHELXL-97 (Sheldrick, 2008)'
_computing_structure_solution 'SHELXS-97 (Sheldrick, 1997)'
_diffrn_ambient_temperature 130(2)
_diffrn_detector 'image plate (34 cm diameter)'
_diffrn_detector_area_resol_mean 6.67
_diffrn_measured_fraction_theta_full 0.996
_diffrn_measured_fraction_theta_max 0.996
_diffrn_measurement_device '2-circle goniometer'
_diffrn_measurement_device_type 'STOE IPDS 2T'
_diffrn_measurement_method 'rotation method'
_diffrn_radiation_monochromator graphite
_diffrn_radiation_type MoK\a
_diffrn_radiation_wavelength 0.71073
_diffrn_reflns_av_R_equivalents 0.0818
_diffrn_reflns_av_unetI/netI 0.0394
_diffrn_reflns_limit_h_max 28
_diffrn_reflns_limit_h_min -28
_diffrn_reflns_limit_k_max 16
_diffrn_reflns_limit_k_min -16
_diffrn_reflns_limit_l_max 23
_diffrn_reflns_limit_l_min -24
_diffrn_reflns_number 65577
_diffrn_reflns_theta_full 26.77
_diffrn_reflns_theta_max 26.77
_diffrn_reflns_theta_min 1.82
_diffrn_source 'sealed X-ray tube, 12 x 0.4 mm long-fine focus'
_exptl_absorpt_coefficient_mu 0.784
_exptl_absorpt_correction_T_max 0.7609
_exptl_absorpt_correction_T_min 0.6023
_exptl_absorpt_correction_type integration
_exptl_absorpt_process_details 'STOE X-RED & X-SHAPE'
_exptl_crystal_colour yellow
_exptl_crystal_density_diffrn 1.61
_exptl_crystal_density_method 'not measured'
_exptl_crystal_description 'platey blocks'
_exptl_crystal_F_000 2720
_exptl_crystal_size_max 1
_exptl_crystal_size_mid 0.8
_exptl_crystal_size_min 0.5
_refine_diff_density_max 0.609
_refine_diff_density_min -0.66
_refine_diff_density_rms 0.068
_refine_ls_abs_structure_details 'Flack H D (1983), Acta Cryst. A39, 876-881'
_refine_ls_abs_structure_Flack 0.14(3)
_refine_ls_extinction_method none
_refine_ls_goodness_of_fit_ref 1.142
_refine_ls_hydrogen_treatment constr
_refine_ls_matrix_type full
_refine_ls_number_parameters 820
_refine_ls_number_reflns 11687
_refine_ls_number_restraints 43
_refine_ls_restrained_S_all 1.141
_refine_ls_R_factor_all 0.059
_refine_ls_R_factor_gt 0.0479
_refine_ls_shift/su_max 0
_refine_ls_shift/su_mean 0
_refine_ls_structure_factor_coef Fsqd
_refine_ls_weighting_details 'calc w=1/[\s^2^(Fo^2^)+(0.0106P)^2^+10.1759P] where P=(Fo^2^+2Fc^2^)/3'
_refine_ls_weighting_scheme calc
_refine_ls_wR_factor_gt 0.0851
_refine_ls_wR_factor_ref 0.0891
_reflns_number_gt 10250
_reflns_number_total 11687
_reflns_threshold_expression >2\s(I)
_cod_data_source_file om100925j_si_002.cif
_cod_data_source_block complex2
_cod_original_cell_volume 5530.2(15)
_cod_database_code 4067232

loop_
_symmetry_equiv_pos_as_xyz
'x, y, z'
'-x, -y, z+1/2'
'x+1/2, -y+1/2, z'
'-x+1/2, y+1/2, z+1/2'

loop_
_atom_site_label
_atom_site_type_symbol
_atom_site_fract_x
_atom_site_fract_y
_atom_site_fract_z
_atom_site_U_iso_or_equiv
_atom_site_adp_type
_atom_site_occupancy
_atom_site_symmetry_multiplicity
_atom_site_calc_flag
_atom_site_refinement_flags
_atom_site_disorder_assembly
_atom_site_disorder_group
C9 C 0.6563(3) 1.0869(6) 0.4026(4) 0.0634(19) Uani 1 1 d . . .
H55 H 0.6865 1.1321 0.3856 0.13(4) Uiso 1 1 calc R . .
C130 C 0.2756(4) 0.8081(10) 0.2658(5) 0.096(4) Uani 1 1 d . . .
H61A H 0.2978 0.8432 0.2284 0.12(3) Uiso 1 1 calc R . .
H61B H 0.3033 0.7667 0.294 0.08(3) Uiso 1 1 calc R . .
H61C H 0.2562 0.8596 0.2957 0.11(4) Uiso 1 1 calc R . .
C14 C 0.3776(5) 0.9200(8) 0.7076(5) 0.089(3) Uani 1 1 d . . .
H62A H 0.3869 0.8818 0.7505 0.16(5) Uiso 1 1 calc R . .
H62B H 0.3412 0.9609 0.7147 0.07(2) Uiso 1 1 calc R . .
H62C H 0.411 0.9659 0.6961 0.07(2) Uiso 1 1 calc R . .
C30 C 0.4499(4) 0.6805(8) 0.2703(5) 0.078(3) Uani 1 1 d . . .
H91A H 0.4303 0.7309 0.2397 0.06(3) Uiso 1 1 calc R . .
H91B H 0.4198 0.6339 0.2901 0.12(4) Uiso 1 1 calc R . .
H91C H 0.4789 0.6404 0.243 0.07(2) Uiso 1 1 calc R . .
C29 C 0.5307(4) 0.8048(9) 0.3010(6) 0.090(3) Uani 1 1 d . . .
H92A H 0.5145 0.8464 0.2626 0.09(3) Uiso 1 1 calc R . .
H92B H 0.5635 0.7617 0.2834 0.10(3) Uiso 1 1 calc R . .
H92C H 0.5459 0.8505 0.3379 0.26(8) Uiso 1 1 calc R . .
C27 C 0.2915(3) 0.9446(6) 0.4907(4) 0.067(2) Uani 1 1 d . . .
H93A H 0.2567 0.9537 0.4601 0.08(2) Uiso 1 1 calc R . .
H93B H 0.3057 1.0122 0.5065 0.06(2) Uiso 1 1 calc R . .
H93C H 0.2801 0.9029 0.5314 0.06(2) Uiso 1 1 calc R . .
C106 C 0.3084(2) 0.9611(4) 0.1189(3) 0.0379(12) Uani 1 1 d . . .
P1 P 0.40017(11) 0.52438(18) 0.87811(15) 0.0481(9) Uani 0.811(15) 1 d PD A 1
F11 F 0.4573(4) 0.5012(10) 0.9240(6) 0.124(5) Uani 0.811(15) 1 d PD A 1
F12 F 0.3420(4) 0.5467(8) 0.8352(5) 0.147(8) Uani 0.811(15) 1 d PD A 1
F13 F 0.3961(5) 0.4096(6) 0.8578(9) 0.171(6) Uani 0.811(15) 1 d PD A 1
F14 F 0.3584(5) 0.5002(11) 0.9431(6) 0.187(6) Uani 0.811(15) 1 d PD A 1
F15 F 0.3996(5) 0.6361(6) 0.9064(7) 0.148(5) Uani 0.811(15) 1 d PD A 1
F16 F 0.4394(4) 0.5471(13) 0.8147(4) 0.179(7) Uani 0.811(15) 1 d PD A 1
P1A P 0.4038(10) 0.5277(16) 0.8711(11) 0.150(15) Uiso 0.189(15) 1 d PD A 3
F11A F 0.4631(10) 0.504(2) 0.9145(14) 0.046(7) Uiso 0.189(15) 1 d PD A 3
F12A F 0.3450(13) 0.551(3) 0.8304(19) 0.15(3) Uiso 0.189(15) 1 d PD A 3
F13A F 0.3770(14) 0.429(2) 0.9034(18) 0.104(13) Uiso 0.189(15) 1 d PD A 3
F14A F 0.3787(10) 0.5865(19) 0.9358(10) 0.059(7) Uiso 0.189(15) 1 d PD A 3
F15A F 0.4287(11) 0.6335(17) 0.8473(14) 0.077(9) Uiso 0.189(15) 1 d PD A 3
F16A F 0.4296(9) 0.4653(17) 0.8116(10) 0.051(7) Uiso 0.189(15) 1 d PD A 3
P2 P 0.1689(7) 0.9914(13) -0.3305(10) 0.395(17) Uani 0.52 1 d PD B 2
F21 F 0.2329(4) 1.0047(8) -0.3612(7) 0.080(4) Uani 0.52 1 d PD B 2
F22 F 0.1006(3) 0.9757(8) -0.3055(4) 0.063(2) Uani 0.52 1 d PD B 2
F23 F 0.1755(9) 0.8741(7) -0.3115(13) 0.203(13) Uani 0.52 1 d PD B 2
F24 F 0.1864(4) 1.0180(9) -0.2594(3) 0.091(4) Uani 0.52 1 d PD B 2
F25 F 0.1550(3) 1.1057(5) -0.3463(5) 0.061(2) Uani 0.52 1 d PD B 2
F26 F 0.1512(11) 0.9487(19) -0.4061(7) 0.264(18) Uani 0.52 1 d PD B 2
P2A P 0.16614(14) 0.9856(2) -0.33517(15) 0.0294(6) Uiso 0.48 1 d PD C 4
F21A F 0.2297(9) 1.004(2) -0.3673(16) 0.213(14) Uiso 0.48 1 d PD C 4
F22A F 0.1014(11) 0.956(3) -0.3074(17) 0.300(19) Uiso 0.48 1 d PD C 4
F23A F 0.1701(12) 0.8668(14) -0.3478(16) 0.186(11) Uiso 0.48 1 d PD C 4
F24A F 0.190(2) 0.974(4) -0.2644(13) 0.57(5) Uiso 0.48 1 d PD C 4
F25A F 0.156(2) 1.100(2) -0.320(3) 0.57(5) Uiso 0.48 1 d PD C 4
F26A F 0.1435(10) 0.986(2) -0.4147(9) 0.165(8) Uiso 0.48 1 d PD C 4
C124 C 0.1803(2) 0.7906(6) 0.1919(4) 0.0429(16) Uani 1 1 d . . .
C101 C 0.1948(2) 0.7972(5) -0.0057(3) 0.0378(13) Uani 1 1 d . . .
C123 C 0.1452(2) 0.7343(5) 0.1430(3) 0.0401(13) Uani 1 1 d . . .
H013 H 0.154 0.6636 0.1346 0.06(2) Uiso 1 1 calc R . .
C121 C 0.0831(3) 0.8863(5) 0.1175(3) 0.0446(14) Uani 1 1 d . . .
C111 C 0.3685(3) 0.9296(5) 0.1140(3) 0.0451(14) Uani 1 1 d . . .
C114 C 0.0581(3) 0.7649(7) -0.0920(6) 0.071(3) Uani 1 1 d . . .
H01A H 0.0659 0.7303 -0.1368 0.09(3) Uiso 1 1 calc R . .
H01B H 0.0186 0.7976 -0.0935 0.08(3) Uiso 1 1 calc R . .
H01C H 0.0591 0.714 -0.0541 0.06(2) Uiso 1 1 calc R . .
C102 C 0.1926(3) 0.7363(6) -0.1161(4) 0.0546(17) Uani 1 1 d . . .
H018 H 0.1797 0.7239 -0.1628 0.08(3) Uiso 1 1 calc R . .
C112 C 0.4207(3) 0.7722(6) 0.0655(4) 0.0581(19) Uani 1 1 d . . .
H02A H 0.4091 0.7122 0.0374 0.06(2) Uiso 1 1 calc R . .
H02B H 0.4387 0.7488 0.1095 0.06(2) Uiso 1 1 calc R . .
H02C H 0.4498 0.8138 0.0394 0.061(19) Uiso 1 1 calc R . .
C105 C 0.3101(2) 0.8102(5) 0.0669(3) 0.0380(13) Uani 1 1 d . . .
C127 C 0.0323(3) 0.9376(6) 0.0797(5) 0.0635(19) Uani 1 1 d . . .
H02D H 0.015 0.8893 0.0458 0.07(2) Uiso 1 1 calc R . .
H02E H 0.0471 0.9988 0.0551 0.029(14) Uiso 1 1 calc R . .
H02F H 0.0016 0.9581 0.1136 0.06(2) Uiso 1 1 calc R . .
C126 C 0.1182(3) 0.9413(5) 0.1667(3) 0.0458(14) Uani 1 1 d . . .
H024 H 0.1094 1.012 0.175 0.035(15) Uiso 1 1 calc R . .
C107 C 0.2928(3) 1.0542(5) 0.1500(4) 0.0523(16) Uani 1 1 d . . .
H025 H 0.2522 1.0756 0.1525 0.07(2) Uiso 1 1 calc R . .
C104 C 0.2894(3) 0.7147(5) 0.0327(4) 0.0469(14) Uani 1 1 d . . .
H02G H 0.3236 0.6808 0.009 0.051(17) Uiso 1 1 calc R . .
H02H H 0.2737 0.6667 0.0685 0.09(3) Uiso 1 1 calc R . .
C109 C 0.3989(4) 1.0824(6) 0.1702(4) 0.071(2) Uani 1 1 d . . .
H027 H 0.4295 1.1264 0.1875 0.11(3) Uiso 1 1 calc R . .
C108 C 0.3380(4) 1.1145(6) 0.1772(4) 0.067(2) Uani 1 1 d . . .
H031 H 0.3288 1.1772 0.2006 0.08(3) Uiso 1 1 calc R . .
C122 C 0.0974(2) 0.7820(5) 0.1066(3) 0.0437(14) Uani 1 1 d . . .
H032 H 0.0746 0.7427 0.0741 0.06(2) Uiso 1 1 calc R . .
C125 C 0.1648(3) 0.8966(5) 0.2033(3) 0.0474(15) Uani 1 1 d . . .
H034 H 0.1868 0.9364 0.2363 0.07(2) Uiso 1 1 calc R . .
C113 C 0.1054(3) 0.8462(5) -0.0793(3) 0.0502(15) Uani 1 1 d . . .
H035 H 0.0943 0.8843 -0.0357 0.060(18) Uiso 1 1 calc R . .
C129 C 0.1994(4) 0.6751(7) 0.2903(5) 0.074(2) Uani 1 1 d . . .
H03A H 0.1841 0.7211 0.3269 0.10(4) Uiso 1 1 calc R . .
H03B H 0.229 0.6279 0.3105 0.13(4) Uiso 1 1 calc R . .
H03C H 0.1663 0.6352 0.2703 0.09(3) Uiso 1 1 calc R . .
C128 C 0.2284(3) 0.7381(6) 0.2336(4) 0.0549(18) Uani 1 1 d . . .
H039 H 0.2494 0.6891 0.2014 0.06(2) Uiso 1 1 calc R . .
C115 C 0.1086(4) 0.9236(8) -0.1383(4) 0.082(3) Uani 1 1 d . . .
H04A H 0.1363 0.9791 -0.1257 0.10(3) Uiso 1 1 calc R . .
H04B H 0.0688 0.9526 -0.1467 0.29(10) Uiso 1 1 calc R . .
H04C H 0.1228 0.8893 -0.181 0.11(3) Uiso 1 1 calc R . .
C110 C 0.4151(3) 0.9908(7) 0.1394(4) 0.067(2) Uani 1 1 d . . .
H043 H 0.4558 0.9702 0.1355 0.11(3) Uiso 1 1 calc R . .
C103 C 0.2422(3) 0.6992(5) -0.0867(3) 0.0517(16) Uani 1 1 d . . .
H053 H 0.2712 0.6557 -0.1079 0.053(19) Uiso 1 1 calc R . .
N103 N 0.27274(17) 0.8835(3) 0.0893(3) 0.0382(9) Uani 1 1 d . . .
N104 N 0.36781(18) 0.8347(4) 0.0807(3) 0.0445(11) Uani 1 1 d . . .
N101 N 0.24274(18) 0.7372(3) -0.0186(3) 0.0394(10) Uani 1 1 d . . .
N102 N 0.1632(2) 0.7961(4) -0.0669(2) 0.0426(11) Uani 1 1 d . . .
Cl101 Cl 0.17843(6) 1.03108(13) 0.02274(10) 0.0503(4) Uani 1 1 d . . .
Ru101 Ru 0.178999(15) 0.87059(3) 0.08779(2) 0.03316(9) Uani 1 1 d . . .
C6 C 0.5665(3) 0.9595(5) 0.4493(3) 0.0414(13) Uani 1 1 d . . .
C24 C 0.4352(2) 0.7925(6) 0.3730(3) 0.0397(15) Uani 1 1 d . . .
C1 C 0.4537(2) 0.7914(4) 0.5698(3) 0.0363(13) Uani 1 1 d . . .
C25 C 0.4012(2) 0.7368(5) 0.4221(4) 0.0426(14) Uani 1 1 d . . .
H072 H 0.4098 0.666 0.4301 0.057(19) Uiso 1 1 calc R . .
C11 C 0.6263(2) 0.9300(5) 0.4553(3) 0.0431(14) Uani 1 1 d . . .
C7 C 0.5510(3) 1.0527(5) 0.4193(4) 0.0487(15) Uani 1 1 d . . .
H074 H 0.5104 1.0729 0.414 0.040(15) Uiso 1 1 calc R . .
C21 C 0.3406(2) 0.8907(5) 0.4509(3) 0.0425(14) Uani 1 1 d . . .
C4 C 0.5476(3) 0.7084(5) 0.5275(3) 0.0470(15) Uani 1 1 d . . .
H07A H 0.5305 0.6639 0.4904 0.032(15) Uiso 1 1 calc R . .
H07B H 0.5818 0.6715 0.549 0.043(15) Uiso 1 1 calc R . .
C22 C 0.3765(2) 0.9467(5) 0.4022(3) 0.0468(14) Uani 1 1 d . . .
H077 H 0.3696 1.0185 0.3961 0.027(13) Uiso 1 1 calc R . .
C13 C 0.3678(3) 0.8441(5) 0.6476(4) 0.0556(16) Uani 1 1 d . . .
H078 H 0.355 0.8837 0.6052 0.039(15) Uiso 1 1 calc R . .
C8 C 0.5979(3) 1.1157(6) 0.3970(4) 0.0612(19) Uani 1 1 d . . .
H080 H 0.5887 1.1811 0.3773 0.041(16) Uiso 1 1 calc R . .
C3 C 0.5024(3) 0.6911(5) 0.6482(4) 0.0537(16) Uani 1 1 d . . .
H081 H 0.5316 0.6468 0.6682 0.08(2) Uiso 1 1 calc R . .
C23 C 0.4213(3) 0.8990(5) 0.3633(3) 0.0426(13) Uani 1 1 d . . .
H082 H 0.443 0.9381 0.3297 0.050(19) Uiso 1 1 calc R . .
C26 C 0.3539(2) 0.7853(5) 0.4601(3) 0.0468(15) Uani 1 1 d . . .
H083 H 0.3309 0.7457 0.4922 0.030(15) Uiso 1 1 calc R . .
C28 C 0.4826(3) 0.7374(6) 0.3302(4) 0.0542(18) Uani 1 1 d . . .
H085 H 0.5018 0.6844 0.3608 0.07(2) Uiso 1 1 calc R . .
C2 C 0.4541(3) 0.7275(6) 0.6798(4) 0.0545(17) Uani 1 1 d . . .
H086 H 0.4417 0.7138 0.7266 0.07(2) Uiso 1 1 calc R . .
C10 C 0.6730(3) 0.9935(6) 0.4322(3) 0.0541(17) Uani 1 1 d . . .
H088 H 0.7137 0.9738 0.4367 0.054(18) Uiso 1 1 calc R . .
C5 C 0.5685(2) 0.8073(4) 0.4965(3) 0.0397(13) Uani 1 1 d . . .
C15 C 0.3198(4) 0.7639(8) 0.6642(8) 0.091(4) Uani 1 1 d . . .
H09A H 0.3206 0.7094 0.6285 0.19(7) Uiso 1 1 calc R . .
H09B H 0.2804 0.7971 0.6642 0.06(2) Uiso 1 1 calc R . .
H09C H 0.3276 0.7337 0.7103 0.08(3) Uiso 1 1 calc R . .
C12 C 0.6801(2) 0.7704(7) 0.4993(4) 0.064(2) Uani 1 1 d . . .
H09D H 0.6851 0.7614 0.5499 0.10(3) Uiso 1 1 calc R . .
H09E H 0.7153 0.8052 0.4799 0.09(2) Uiso 1 1 calc R . .
H09F H 0.6755 0.7027 0.477 0.09(3) Uiso 1 1 calc R . .
N3 N 0.53127(17) 0.8798(4) 0.4760(3) 0.0397(9) Uani 1 1 d . . .
N4 N 0.62646(18) 0.8333(4) 0.4857(3) 0.0451(11) Uani 1 1 d . . .
N2 N 0.4250(2) 0.7895(4) 0.6312(3) 0.0468(12) Uani 1 1 d . . .
N1 N 0.50250(19) 0.7294(4) 0.5805(3) 0.0425(11) Uani 1 1 d . . .
Cl1 Cl 0.43936(6) 1.02789(13) 0.54595(9) 0.0478(4) Uani 1 1 d . . .
Ru1 Ru 0.437562(15) 0.86986(3) 0.47819(2) 0.03327(9) Uani 1 1 d . . .

loop_
_atom_site_aniso_label
_atom_site_aniso_U_11
_atom_site_aniso_U_22
_atom_site_aniso_U_33
_atom_site_aniso_U_23
_atom_site_aniso_U_13
_atom_site_aniso_U_12
C9 0.059(4) 0.069(5) 0.062(4) -0.012(4) 0.011(3) -0.027(4)
C130 0.069(5) 0.140(10) 0.080(6) 0.049(7) -0.025(5) -0.018(6)
C14 0.108(7) 0.093(7) 0.067(6) -0.018(5) 0.015(5) 0.030(6)
C30 0.081(5) 0.092(7) 0.061(5) -0.033(5) 0.011(4) -0.017(5)
C29 0.062(5) 0.122(8) 0.087(7) -0.051(7) 0.032(5) -0.022(5)
C27 0.044(3) 0.082(5) 0.075(6) -0.008(5) 0.000(4) 0.015(3)
C106 0.035(3) 0.040(3) 0.039(3) 0.008(2) 0.003(2) -0.005(2)
P1 0.0511(13) 0.0473(14) 0.0457(13) -0.0140(9) -0.0080(9) 0.0092(9)
F11 0.103(6) 0.144(9) 0.124(8) 0.013(6) -0.053(6) 0.005(5)
F12 0.105(7) 0.187(12) 0.150(9) -0.106(8) -0.086(7) 0.103(8)
F13 0.129(7) 0.077(5) 0.308(16) -0.083(8) -0.070(9) 0.026(5)
F14 0.148(8) 0.244(16) 0.169(10) 0.003(9) 0.081(7) -0.051(8)
F15 0.161(8) 0.065(5) 0.219(12) -0.069(6) -0.020(8) 0.001(5)
F16 0.141(8) 0.31(2) 0.087(5) 0.085(9) 0.043(5) 0.036(9)
P2 0.34(2) 0.38(3) 0.47(3) -0.26(2) 0.30(2) -0.28(2)
F21 0.056(5) 0.071(6) 0.111(8) 0.014(5) 0.063(5) 0.013(4)
F22 0.027(3) 0.094(6) 0.067(5) -0.008(4) 0.012(3) -0.031(3)
F23 0.25(2) 0.018(4) 0.34(3) 0.041(9) 0.17(2) 0.021(8)
F24 0.083(5) 0.177(10) 0.013(3) 0.007(4) -0.013(3) -0.077(6)
F25 0.052(4) 0.034(4) 0.097(6) 0.014(4) 0.025(4) 0.001(3)
F26 0.39(3) 0.34(3) 0.063(8) -0.114(15) 0.011(13) -0.23(3)
C124 0.035(3) 0.049(4) 0.045(4) 0.002(3) 0.009(2) 0.001(2)
C101 0.034(2) 0.040(3) 0.039(3) 0.006(2) 0.007(2) -0.005(2)
C123 0.045(3) 0.033(3) 0.043(3) 0.009(3) 0.010(2) -0.004(2)
C121 0.032(3) 0.051(4) 0.050(3) 0.002(3) 0.005(2) -0.003(3)
C111 0.038(3) 0.053(4) 0.044(3) 0.007(3) -0.002(2) -0.010(3)
C114 0.056(4) 0.077(6) 0.081(6) 0.005(5) -0.030(4) -0.008(4)
C102 0.052(4) 0.062(5) 0.050(4) -0.007(3) -0.005(3) 0.001(3)
C112 0.034(3) 0.080(5) 0.060(5) 0.002(4) 0.004(3) 0.018(3)
C105 0.034(3) 0.046(3) 0.034(3) 0.002(2) 0.001(2) 0.002(2)
C127 0.042(3) 0.068(4) 0.081(5) 0.005(5) 0.005(4) 0.015(3)
C126 0.043(3) 0.043(3) 0.052(3) -0.007(3) 0.016(3) 0.004(2)
C107 0.061(4) 0.047(4) 0.048(4) 0.000(3) -0.004(3) -0.005(3)
C104 0.043(3) 0.043(3) 0.055(4) -0.012(3) -0.001(3) 0.009(3)
C109 0.070(5) 0.066(5) 0.076(5) 0.005(4) -0.013(4) -0.032(4)
C108 0.085(6) 0.047(4) 0.068(5) 0.006(4) -0.015(4) -0.024(4)
C122 0.037(3) 0.048(3) 0.046(4) 0.001(3) 0.008(2) -0.012(3)
C125 0.042(3) 0.059(4) 0.040(3) -0.010(3) 0.009(3) -0.001(3)
C113 0.043(3) 0.057(4) 0.050(4) 0.007(3) -0.002(3) 0.005(3)
C129 0.086(6) 0.081(6) 0.056(5) 0.022(5) 0.000(4) 0.004(5)
C128 0.052(4) 0.069(5) 0.044(4) 0.009(3) 0.010(3) 0.012(3)
C115 0.085(6) 0.098(7) 0.063(5) 0.034(5) -0.003(4) 0.002(5)
C110 0.039(4) 0.093(6) 0.070(5) 0.015(4) -0.002(3) -0.021(4)
C103 0.059(4) 0.053(4) 0.043(3) -0.017(3) 0.011(3) -0.005(3)
N103 0.0325(19) 0.038(2) 0.044(2) 0.001(2) -0.003(2) 0.0006(18)
N104 0.030(2) 0.060(3) 0.044(3) 0.005(3) 0.002(2) 0.0045(19)
N101 0.038(2) 0.036(2) 0.044(3) 0.005(2) -0.005(2) -0.0030(18)
N102 0.041(2) 0.055(3) 0.031(3) -0.002(2) -0.003(2) -0.003(2)
Cl101 0.0503(9) 0.0371(8) 0.0634(11) 0.0123(8) -0.0014(7) -0.0015(6)
Ru101 0.02988(17) 0.03145(19) 0.0381(2) 0.0007(3) 0.00272(17) -0.00020(16)
C6 0.038(3) 0.043(3) 0.043(3) -0.008(2) 0.002(2) -0.006(3)
C24 0.033(3) 0.053(4) 0.033(3) -0.013(3) -0.008(2) 0.000(2)
C1 0.032(3) 0.031(3) 0.046(4) -0.006(2) 0.009(2) -0.002(2)
C25 0.038(3) 0.035(3) 0.055(4) -0.001(3) -0.009(3) -0.001(2)
C11 0.031(3) 0.063(4) 0.035(3) -0.016(3) 0.002(2) -0.006(3)
C7 0.048(3) 0.038(3) 0.060(4) -0.006(3) 0.008(3) -0.007(3)
C21 0.027(2) 0.051(4) 0.050(3) 0.002(3) -0.008(2) 0.005(2)
C4 0.043(3) 0.049(4) 0.049(4) -0.003(3) 0.004(3) 0.013(3)
C22 0.039(3) 0.043(3) 0.058(4) 0.002(3) -0.007(3) 0.016(2)
C13 0.055(4) 0.061(4) 0.050(4) -0.002(3) 0.010(3) 0.007(3)
C8 0.081(5) 0.053(4) 0.049(4) -0.005(3) 0.009(3) -0.022(4)
C3 0.059(4) 0.047(4) 0.056(4) 0.011(3) -0.012(3) -0.003(3)
C23 0.043(3) 0.044(3) 0.041(3) 0.001(3) 0.002(3) -0.008(3)
C26 0.031(3) 0.053(4) 0.057(4) 0.003(3) 0.001(2) -0.012(2)
C28 0.049(3) 0.061(4) 0.052(5) -0.017(3) 0.003(3) 0.013(3)
C2 0.063(4) 0.055(4) 0.046(4) 0.014(3) -0.004(3) -0.004(4)
C10 0.040(3) 0.077(5) 0.045(3) -0.016(3) 0.007(3) -0.017(3)
C5 0.033(3) 0.043(3) 0.042(3) -0.006(2) 0.002(2) 0.004(2)
C15 0.062(5) 0.087(7) 0.124(10) 0.019(8) 0.039(5) -0.002(5)
C12 0.030(3) 0.093(6) 0.070(6) -0.008(4) -0.001(3) 0.014(3)
N3 0.0328(19) 0.041(2) 0.045(2) 0.000(3) -0.002(2) -0.0013(18)
N4 0.031(2) 0.059(3) 0.046(3) -0.009(3) -0.005(2) 0.0044(19)
N2 0.045(3) 0.042(3) 0.053(3) 0.000(2) 0.003(2) 0.000(2)
N1 0.046(2) 0.040(2) 0.042(3) 0.007(2) -0.006(2) 0.008(2)
Cl1 0.0495(9) 0.0385(8) 0.0555(10) -0.0103(8) 0.0036(6) 0.0000(6)
Ru1 0.02788(17) 0.03156(19) 0.0404(2) -0.0009(3) 0.00150(17) 0.00056(16)

loop_
_atom_type_symbol
_atom_type_description
_atom_type_scat_dispersion_real
_atom_type_scat_dispersion_imag
_atom_type_scat_source
C C 0.0033 0.0016 'International Tables Vol C Tables 4.2.6.8 and 6.1.1.4'
H H 0 0 'International Tables Vol C Tables 4.2.6.8 and 6.1.1.4'
N N 0.0061 0.0033 'International Tables Vol C Tables 4.2.6.8 and 6.1.1.4'
F F 0.0171 0.0103 'International Tables Vol C Tables 4.2.6.8 and 6.1.1.4'
P P 0.1023 0.0942 'International Tables Vol C Tables 4.2.6.8 and 6.1.1.4'
Cl Cl 0.1484 0.1585 'International Tables Vol C Tables 4.2.6.8 and 6.1.1.4'
Ru Ru -1.2594 0.8363 'International Tables Vol C Tables 4.2.6.8 and 6.1.1.4'

loop_
_exptl_crystal_face_index_h
_exptl_crystal_face_index_k
_exptl_crystal_face_index_l
_exptl_crystal_face_perp_dist
3 1 30 0.2573
30 -13 -12 0.2552
-30 -20 22 0.3042
-30 21 17 0.2412
-30 -7 -22 0.4828
30 9 -13 0.3501
-4 7 -30 0.2482
30 12 11 0.4286
2 -6 -30 0.2456

loop_
_geom_angle_atom_site_label_1
_geom_angle_atom_site_label_2
_geom_angle_atom_site_label_3
_geom_angle
C8 C9 C10 121.9(7)
C8 C9 H55 119.1
C10 C9 H55 119.1
C128 C130 H61A 109.5
C128 C130 H61B 109.5
H61A C130 H61B 109.5
C128 C130 H61C 109.5
H61A C130 H61C 109.5
H61B C130 H61C 109.5
C13 C14 H62A 109.5
C13 C14 H62B 109.5
H62A C14 H62B 109.5
C13 C14 H62C 109.5
H62A C14 H62C 109.5
H62B C14 H62C 109.5
C28 C30 H91A 109.5
C28 C30 H91B 109.5
H91A C30 H91B 109.5
C28 C30 H91C 109.5
H91A C30 H91C 109.5
H91B C30 H91C 109.5
C28 C29 H92A 109.5
C28 C29 H92B 109.5
H92A C29 H92B 109.5
C28 C29 H92C 109.5
H92A C29 H92C 109.5
H92B C29 H92C 109.5
C21 C27 H93A 109.5
C21 C27 H93B 109.5
H93A C27 H93B 109.5
C21 C27 H93C 109.5
H93A C27 H93C 109.5
H93B C27 H93C 109.5
C107 C106 N103 130.7(5)
C107 C106 C111 121.3(6)
N103 C106 C111 108.0(5)
F16 P1 F13 91.2(8)
F16 P1 F15 95.8(8)
F13 P1 F15 173.0(9)
F16 P1 F12 91.6(6)
F13 P1 F12 89.9(5)
F15 P1 F12 90.1(5)
F16 P1 F11 90.6(6)
F13 P1 F11 90.2(6)
F15 P1 F11 89.5(6)
F12 P1 F11 177.8(7)
F16 P1 F14 179.0(7)
F13 P1 F14 88.3(7)
F15 P1 F14 84.7(7)
F12 P1 F14 87.5(6)
F11 P1 F14 90.3(6)
F16A P1A F13A 90.3(17)
F16A P1A F15A 96.6(16)
F13A P1A F15A 173(2)
F16A P1A F14A 176.3(19)
F13A P1A F14A 87.1(17)
F15A P1A F14A 85.9(15)
F16A P1A F12A 93.0(17)
F13A P1A F12A 91.9(17)
F15A P1A F12A 89.1(17)
F14A P1A F12A 89.8(17)
F16A P1A F11A 88.1(14)
F13A P1A F11A 87.3(15)
F15A P1A F11A 91.6(15)
F14A P1A F11A 89.1(14)
F12A P1A F11A 179(2)
F24 P2 F25 90.6(9)
F24 P2 F21 94.6(11)
F25 P2 F21 90.3(8)
F24 P2 F23 89.3(16)
F25 P2 F23 173.4(10)
F21 P2 F23 96.2(11)
F24 P2 F26 173.4(18)
F25 P2 F26 96.0(16)
F21 P2 F26 85.7(10)
F23 P2 F26 84.0(12)
F24 P2 F22 90.5(8)
F25 P2 F22 89.3(10)
F21 P2 F22 174.9(14)
F23 P2 F22 84.1(8)
F26 P2 F22 89.3(11)
F24A P2A F25A 89.1(18)
F24A P2A F23A 91(2)
F25A P2A F23A 174.3(18)
F24A P2A F21A 92.5(17)
F25A P2A F21A 93.3(16)
F23A P2A F21A 92.3(13)
F24A P2A F22A 90.1(17)
F25A P2A F22A 92.0(17)
F23A P2A F22A 82.3(12)
F21A P2A F22A 174.1(15)
F24A P2A F26A 173(2)
F25A P2A F26A 97.3(19)
F23A P2A F26A 82.9(11)
F21A P2A F26A 85.1(12)
F22A P2A F26A 91.7(12)
C123 C124 C125 117.4(6)
C123 C124 C128 120.7(6)
C125 C124 C128 121.8(7)
C123 C124 Ru101 69.4(4)
C125 C124 Ru101 71.9(4)
C128 C124 Ru101 133.5(4)
N101 C101 N102 104.5(5)
N101 C101 Ru101 124.2(4)
N102 C101 Ru101 131.3(4)
C122 C123 C124 121.0(6)
C122 C123 Ru101 70.9(3)
C124 C123 Ru101 73.2(4)
C122 C123 H013 119.5
C124 C123 H013 119.5
Ru101 C123 H013 128.7
C122 C121 C126 117.1(5)
C122 C121 C127 121.8(6)
C126 C121 C127 121.1(6)
C122 C121 Ru101 69.8(3)
C126 C121 Ru101 71.4(3)
C127 C121 Ru101 130.3(5)
N104 C111 C110 132.2(6)
N104 C111 C106 106.1(5)
C110 C111 C106 121.7(7)
C113 C114 H01A 109.5
C113 C114 H01B 109.5
H01A C114 H01B 109.5
C113 C114 H01C 109.5
H01A C114 H01C 109.5
H01B C114 H01C 109.5
C103 C102 N102 108.1(6)
C103 C102 H018 125.9
N102 C102 H018 125.9
N104 C112 H02A 109.5
N104 C112 H02B 109.5
H02A C112 H02B 109.5
N104 C112 H02C 109.5
H02A C112 H02C 109.5
H02B C112 H02C 109.5
N103 C105 N104 111.5(5)
N103 C105 C104 122.9(5)
N104 C105 C104 125.5(5)
C121 C127 H02D 109.5
C121 C127 H02E 109.5
H02D C127 H02E 109.5
C121 C127 H02F 109.5
H02D C127 H02F 109.5
H02E C127 H02F 109.5
C125 C126 C121 122.9(6)
C125 C126 Ru101 73.1(3)
C121 C126 Ru101 71.5(3)
C125 C126 H024 118.6
C121 C126 H024 118.6
Ru101 C126 H024 129.5
C108 C107 C106 118.0(7)
C108 C107 H025 121
C106 C107 H025 121
N101 C104 C105 110.7(5)
N101 C104 H02G 109.5
C105 C104 H02G 109.5
N101 C104 H02H 109.5
C105 C104 H02H 109.5
H02G C104 H02H 108.1
C110 C109 C108 122.9(7)
C110 C109 H027 118.5
C108 C109 H027 118.5
C107 C108 C109 119.8(8)
C107 C108 H031 120.1
C109 C108 H031 120.1
C121 C122 C123 121.2(6)
C121 C122 Ru101 73.1(3)
C123 C122 Ru101 71.3(3)
C121 C122 H032 119.4
C123 C122 H032 119.4
Ru101 C122 H032 128.6
C126 C125 C124 120.4(6)
C126 C125 Ru101 71.0(3)
C124 C125 Ru101 70.9(4)
C126 C125 H034 119.8
C124 C125 H034 119.8
Ru101 C125 H034 131.1
N102 C113 C115 111.9(6)
N102 C113 C114 109.5(6)
C115 C113 C114 112.1(7)
N102 C113 H035 107.7
C115 C113 H035 107.7
C114 C113 H035 107.7
C128 C129 H03A 109.5
C128 C129 H03B 109.5
H03A C129 H03B 109.5
C128 C129 H03C 109.5
H03A C129 H03C 109.5
H03B C129 H03C 109.5
C124 C128 C129 108.6(6)
C124 C128 C130 116.2(7)
C129 C128 C130 109.4(7)
C124 C128 H039 107.4
C129 C128 H039 107.4
C130 C128 H039 107.4
C113 C115 H04A 109.5
C113 C115 H04B 109.5
H04A C115 H04B 109.5
C113 C115 H04C 109.5
H04A C115 H04C 109.5
H04B C115 H04C 109.5
C109 C110 C111 116.2(7)
C109 C110 H043 121.9
C111 C110 H043 121.9
C102 C103 N101 105.9(6)
C102 C103 H053 127.1
N101 C103 H053 127.1
C105 N103 C106 106.5(4)
C105 N103 Ru101 124.2(4)
C106 N103 Ru101 129.0(4)
C105 N104 C111 107.9(5)
C105 N104 C112 127.0(6)
C111 N104 C112 125.0(5)
C101 N101 C103 111.6(5)
C101 N101 C104 124.2(5)
C103 N101 C104 124.2(5)
C101 N102 C102 109.9(5)
C101 N102 C113 126.1(5)
C102 N102 C113 123.9(5)
C101 Ru101 N103 83.0(2)
C101 Ru101 C122 92.4(2)
N103 Ru101 C122 150.7(2)
C101 Ru101 C123 96.0(2)
N103 Ru101 C123 113.6(2)
C122 Ru101 C123 37.8(2)
C101 Ru101 C126 152.1(2)
N103 Ru101 C126 124.5(2)
C122 Ru101 C126 66.2(2)
C123 Ru101 C126 78.2(2)
C101 Ru101 C121 115.4(2)
N103 Ru101 C121 161.6(2)
C122 Ru101 C121 37.1(2)
C123 Ru101 C121 67.6(2)
C126 Ru101 C121 37.1(2)
C101 Ru101 C124 123.7(2)
N103 Ru101 C124 90.7(2)
C122 Ru101 C124 67.8(2)
C123 Ru101 C124 37.4(2)
C126 Ru101 C124 66.3(2)
C121 Ru101 C124 80.2(2)
C101 Ru101 C125 160.8(2)
N103 Ru101 C125 96.6(2)
C122 Ru101 C125 78.5(2)
C123 Ru101 C125 66.5(2)
C126 Ru101 C125 35.9(2)
C121 Ru101 C125 66.5(2)
C124 Ru101 C125 37.2(3)
C101 Ru101 Cl101 87.30(17)
N103 Ru101 Cl101 86.78(13)
C122 Ru101 Cl101 122.05(17)
C123 Ru101 Cl101 159.55(16)
C126 Ru101 Cl101 89.45(17)
C121 Ru101 Cl101 92.69(17)
C124 Ru101 Cl101 148.4(2)
C125 Ru101 Cl101 111.86(18)
C7 C6 C11 121.0(6)
C7 C6 N3 131.0(5)
C11 C6 N3 107.9(5)
C25 C24 C23 117.7(5)
C25 C24 C28 119.7(6)
C23 C24 C28 122.5(6)
C25 C24 Ru1 69.2(4)
C23 C24 Ru1 71.9(4)
C28 C24 Ru1 132.5(4)
N2 C1 N1 103.9(5)
N2 C1 Ru1 132.1(4)
N1 C1 Ru1 123.8(4)
C24 C25 C26 120.9(6)
C24 C25 Ru1 73.8(4)
C26 C25 Ru1 71.4(3)
C24 C25 H072 119.5
C26 C25 H072 119.5
Ru1 C25 H072 127.4
N4 C11 C6 106.6(5)
N4 C11 C10 131.6(6)
C6 C11 C10 121.8(6)
C6 C7 C8 116.7(6)
C6 C7 H074 121.6
C8 C7 H074 121.6
C26 C21 C22 117.1(5)
C26 C21 C27 122.7(6)
C22 C21 C27 120.2(6)
C26 C21 Ru1 69.6(3)
C22 C21 Ru1 70.7(3)
C27 C21 Ru1 130.0(5)
N1 C4 C5 109.5(5)
N1 C4 H07A 109.8
C5 C4 H07A 109.8
N1 C4 H07B 109.8
C5 C4 H07B 109.8
H07A C4 H07B 108.2
C23 C22 C21 121.8(6)
C23 C22 Ru1 73.0(3)
C21 C22 Ru1 72.1(3)
C23 C22 H077 119.1
C21 C22 H077 119.1
Ru1 C22 H077 128.1
N2 C13 C14 109.8(6)
N2 C13 C15 108.8(6)
C14 C13 C15 112.6(8)
N2 C13 H078 108.5
C14 C13 H078 108.5
C15 C13 H078 108.5
C9 C8 C7 122.4(8)
C9 C8 H080 118.8
C7 C8 H080 118.8
C2 C3 N1 107.5(6)
C2 C3 H081 126.3
N1 C3 H081 126.3
C22 C23 C24 121.1(6)
C22 C23 Ru1 70.8(3)
C24 C23 Ru1 71.1(4)
C22 C23 H082 119.4
C24 C23 H082 119.4
Ru1 C23 H082 131.5
C21 C26 C25 121.2(5)
C21 C26 Ru1 73.4(3)
C25 C26 Ru1 70.6(3)
C21 C26 H083 119.4
C25 C26 H083 119.4
Ru1 C26 H083 129
C29 C28 C24 115.4(7)
C29 C28 C30 110.1(7)
C24 C28 C30 107.1(6)
C29 C28 H085 108
C24 C28 H085 108
C30 C28 H085 108
C3 C2 N2 106.4(6)
C3 C2 H086 126.8
N2 C2 H086 126.8
C9 C10 C11 116.2(6)
C9 C10 H088 121.9
C11 C10 H088 121.9
N3 C5 N4 112.4(5)
N3 C5 C4 122.4(5)
N4 C5 C4 125.2(5)
C13 C15 H09A 109.5
C13 C15 H09B 109.5
H09A C15 H09B 109.5
C13 C15 H09C 109.5
H09A C15 H09C 109.5
H09B C15 H09C 109.5
N4 C12 H09D 109.5
N4 C12 H09E 109.5
H09D C12 H09E 109.5
N4 C12 H09F 109.5
H09D C12 H09F 109.5
H09E C12 H09F 109.5
C5 N3 C6 106.3(4)
C5 N3 Ru1 125.6(4)
C6 N3 Ru1 128.0(4)
C5 N4 C11 106.8(5)
C5 N4 C12 127.8(6)
C11 N4 C12 125.3(5)
C1 N2 C2 111.8(5)
C1 N2 C13 125.9(6)
C2 N2 C13 122.3(6)
C1 N1 C3 110.3(5)
C1 N1 C4 124.0(5)
C3 N1 C4 125.7(5)
C1 Ru1 N3 82.6(2)
C1 Ru1 C25 95.3(2)
N3 Ru1 C25 114.2(2)
C1 Ru1 C26 92.1(2)
N3 Ru1 C26 151.4(2)
C25 Ru1 C26 38.1(2)
C1 Ru1 C22 152.1(2)
N3 Ru1 C22 124.8(2)
C25 Ru1 C22 78.8(2)
C26 Ru1 C22 66.3(2)
C1 Ru1 C24 123.0(2)
N3 Ru1 C24 91.9(2)
C25 Ru1 C24 37.0(2)
C26 Ru1 C24 67.5(2)
C22 Ru1 C24 66.6(2)
C1 Ru1 C21 115.2(2)
N3 Ru1 C21 162.1(2)
C25 Ru1 C21 67.8(2)
C26 Ru1 C21 37.0(2)
C22 Ru1 C21 37.2(2)
C24 Ru1 C21 79.9(2)
C1 Ru1 C23 159.9(2)
N3 Ru1 C23 97.5(2)
C25 Ru1 C23 66.2(2)
C26 Ru1 C23 78.1(2)
C22 Ru1 C23 36.2(2)
C24 Ru1 C23 37.0(2)
C21 Ru1 C23 66.4(2)
C1 Ru1 Cl1 87.77(16)
N3 Ru1 Cl1 86.68(14)
C25 Ru1 Cl1 159.11(16)
C26 Ru1 Cl1 121.31(17)
C22 Ru1 Cl1 88.86(17)
C24 Ru1 Cl1 148.8(2)
C21 Ru1 Cl1 92.18(16)
C23 Ru1 Cl1 112.35(16)

loop_
_geom_bond_atom_site_label_1
_geom_bond_atom_site_label_2
_geom_bond_distance
C9 C8 1.362(11)
C9 C10 1.387(11)
C9 H55 0.95
C130 C128 1.522(12)
C130 H61A 0.98
C130 H61B 0.98
C130 H61C 0.98
C14 C13 1.525(11)
C14 H62A 0.98
C14 H62B 0.98
C14 H62C 0.98
C30 C28 1.545(10)
C30 H91A 0.98
C30 H91B 0.98
C30 H91C 0.98
C29 C28 1.495(11)
C29 H92A 0.98
C29 H92B 0.98
C29 H92C 0.98
C27 C21 1.506(9)
C27 H93A 0.98
C27 H93B 0.98
C27 H93C 0.98
C106 C107 1.389(9)
C106 N103 1.402(7)
C106 C111 1.407(8)
P1 F16 1.523(8)
P1 F13 1.539(7)
P1 F15 1.546(7)
P1 F12 1.564(5)
P1 F11 1.578(7)
P1 F14 1.584(8)
P1A F16A 1.510(17)
P1A F13A 1.544(17)
P1A F15A 1.548(17)
P1A F14A 1.556(17)
P1A F12A 1.557(17)
P1A F11A 1.594(16)
P2 F24 1.453(18)
P2 F25 1.54(2)
P2 F21 1.557(11)
P2 F23 1.570(18)
P2 F26 1.596(16)
P2 F22 1.613(12)
P2A F24A 1.46(2)
P2A F25A 1.53(2)
P2A F23A 1.561(18)
P2A F21A 1.565(15)
P2A F22A 1.588(17)
P2A F26A 1.601(16)
C124 C123 1.420(9)
C124 C125 1.433(10)
C124 C128 1.501(9)
C124 Ru101 2.241(7)
C101 N101 1.348(7)
C101 N102 1.366(7)
C101 Ru101 2.053(6)
C123 C122 1.418(8)
C123 Ru101 2.191(6)
C123 H013 0.95
C121 C122 1.405(9)
C121 C126 1.418(8)
C121 C127 1.500(9)
C121 Ru101 2.228(6)
C111 N104 1.385(8)
C111 C110 1.396(9)
C114 C113 1.513(9)
C114 H01A 0.98
C114 H01B 0.98
C114 H01C 0.98
C102 C103 1.334(9)
C102 N102 1.384(9)
C102 H018 0.95
C112 N104 1.462(7)
C112 H02A 0.98
C112 H02B 0.98
C112 H02C 0.98
C105 N103 1.335(7)
C105 N104 1.355(7)
C105 C104 1.473(8)
C127 H02D 0.98
C127 H02E 0.98
C127 H02F 0.98
C126 C125 1.381(9)
C126 Ru101 2.227(5)
C126 H024 0.95
C107 C108 1.380(9)
C107 H025 0.95
C104 N101 1.460(8)
C104 H02G 0.99
C104 H02H 0.99
C109 C110 1.373(12)
C109 C108 1.429(12)
C109 H027 0.95
C108 H031 0.95
C122 Ru101 2.186(5)
C122 H032 0.95
C125 Ru101 2.253(6)
C125 H034 0.95
C113 N102 1.464(7)
C113 C115 1.510(9)
C113 H035 1
C129 C128 1.503(10)
C129 H03A 0.98
C129 H03B 0.98
C129 H03C 0.98
C128 H039 1
C115 H04A 0.98
C115 H04B 0.98
C115 H04C 0.98
C110 H043 0.95
C103 N101 1.389(8)
C103 H053 0.95
N103 Ru101 2.103(4)
Cl101 Ru101 2.4223(17)
C6 C7 1.380(9)
C6 C11 1.395(8)
C6 N3 1.397(7)
C24 C25 1.405(9)
C24 C23 1.427(9)
C24 C28 1.516(8)
C24 Ru1 2.244(6)
C1 N2 1.336(8)
C1 N1 1.370(7)
C1 Ru1 2.054(6)
C25 C26 1.429(8)
C25 Ru1 2.186(6)
C25 H072 0.95
C11 N4 1.381(8)
C11 C10 1.399(8)
C7 C8 1.394(9)
C7 H074 0.95
C21 C26 1.408(8)
C21 C22 1.428(8)
C21 Ru1 2.246(5)
C4 N1 1.453(8)
C4 C5 1.487(9)
C4 H07A 0.99
C4 H07B 0.99
C22 C23 1.391(8)
C22 Ru1 2.227(5)
C22 H077 0.95
C13 N2 1.494(8)
C13 C15 1.527(10)
C13 H078 1
C8 H080 0.95
C3 C2 1.324(10)
C3 N1 1.385(8)
C3 H081 0.95
C23 Ru1 2.255(6)
C23 H082 0.95
C26 Ru1 2.196(5)
C26 H083 0.95
C28 H085 1
C2 N2 1.390(9)
C2 H086 0.95
C10 H088 0.95
C5 N3 1.315(7)
C5 N4 1.355(7)
C15 H09A 0.98
C15 H09B 0.98
C15 H09C 0.98
C12 N4 1.473(8)
C12 H09D 0.98
C12 H09E 0.98
C12 H09F 0.98
N3 Ru1 2.099(4)
Cl1 Ru1 2.4224(17)
